data_1555923
loop_
_publ_author_name
'Choi, Chulho'
'Nuhant, Philippe'
'Mousseau, James J.'
'Yang, Xiaojing'
'Gerstenberger, Brian S.'
'Williams, Jessica M.'
'Wright, Stephen W.'

_publ_section_title
;
 Synthesis of Chiral Azabicycles from Pyroglutaminols.
;
_journal_issue 21
_journal_name_full 'Organic letters'
_journal_page_first 5748
_journal_page_last 5751
_journal_paper_doi 10.1021/acs.orglett.6b03024
_journal_volume 18
_journal_year 2016
_chemical_absolute_configuration rm
_chemical_formula_sum 'C11 H12 N2 O2'
_chemical_formula_weight 204.23
_space_group_IT_number 4
_space_group_name_Hall 'P 2yb'
_space_group_name_H-M_alt 'P 1 21 1'
_symmetry_cell_setting monoclinic
_symmetry_space_group_name_H-M 'P 1 21 1'
_atom_sites_solution_hydrogens geom
_atom_sites_solution_primary direct
_atom_sites_solution_secondary difmap
_audit_creation_method SHELXL-97
_cell_angle_alpha 90.00
_cell_angle_beta 105.437(5)
_cell_angle_gamma 90.00
_cell_formula_units_Z 2
_cell_length_a 6.9214(5)
_cell_length_b 6.4235(5)
_cell_length_c 11.4790(8)
_cell_measurement_reflns_used 624
_cell_measurement_temperature 123(2)
_cell_measurement_theta_max 66.09
_cell_measurement_theta_min 4.00
_cell_volume 491.94(6)
_computing_cell_refinement 'Bruker SAINT'
_computing_data_collection 'Bruker APEX2'
_computing_data_reduction 'Bruker SAINT'
_computing_molecular_graphics 'Bruker SHELXTL'
_computing_publication_material 'Bruker SHELXTL'
_computing_structure_refinement 'SHELXL-97 (Sheldrick, 2008)'
_computing_structure_solution 'SHELXS-97 (Sheldrick, 2008)'
_diffrn_ambient_temperature 123(2)
_diffrn_measured_fraction_theta_full 0.941
_diffrn_measured_fraction_theta_max 0.941
_diffrn_measurement_device_type 'Bruker APEX-II CCD'
_diffrn_measurement_method '\f and \w scans'
_diffrn_radiation_monochromator 'montel multilayer optics'
_diffrn_radiation_source 'rotating anode'
_diffrn_radiation_type CuK\a
_diffrn_radiation_wavelength 1.54178
_diffrn_reflns_av_R_equivalents 0.0342
_diffrn_reflns_av_sigmaI/netI 0.0399
_diffrn_reflns_limit_h_max 8
_diffrn_reflns_limit_h_min -7
_diffrn_reflns_limit_k_max 7
_diffrn_reflns_limit_k_min -6
_diffrn_reflns_limit_l_max 13
_diffrn_reflns_limit_l_min -13
_diffrn_reflns_number 3080
_diffrn_reflns_theta_full 68.57
_diffrn_reflns_theta_max 68.57
_diffrn_reflns_theta_min 4.00
_exptl_absorpt_coefficient_mu 0.793
_exptl_absorpt_correction_T_max 0.9690
_exptl_absorpt_correction_T_min 0.7021
_exptl_absorpt_correction_type empirical
_exptl_absorpt_process_details SADABS
_exptl_crystal_colour colourless
_exptl_crystal_density_diffrn 1.379
_exptl_crystal_density_method 'not measured'
_exptl_crystal_description ROD
_exptl_crystal_F_000 216
_exptl_crystal_size_max 0.48
_exptl_crystal_size_mid 0.10
_exptl_crystal_size_min 0.04
_refine_diff_density_max 0.173
_refine_diff_density_min -0.182
_refine_diff_density_rms 0.038
_refine_ls_abs_structure_details 'Flack H D (1983), Acta Cryst. A39, 876-881'
_refine_ls_abs_structure_Flack 0.0(4)
_refine_ls_extinction_method none
_refine_ls_goodness_of_fit_ref 1.051
_refine_ls_hydrogen_treatment mixed
_refine_ls_matrix_type full
_refine_ls_number_parameters 137
_refine_ls_number_reflns 1326
_refine_ls_number_restraints 1
_refine_ls_restrained_S_all 1.051
_refine_ls_R_factor_all 0.0427
_refine_ls_R_factor_gt 0.0369
_refine_ls_shift/su_max 0.000
_refine_ls_shift/su_mean 0.000
_refine_ls_structure_factor_coef Fsqd
_refine_ls_weighting_details 'calc w=1/[\s^2^(Fo^2^)+(0.0430P)^2^+0.0769P] where P=(Fo^2^+2Fc^2^)/3'
_refine_ls_weighting_scheme calc
_refine_ls_wR_factor_gt 0.0858
_refine_ls_wR_factor_ref 0.0889
_reflns_number_gt 1193
_reflns_number_total 1326
_reflns_threshold_expression >2sigma(I)
_cod_data_source_file ol6b03024_si_004.cif
_cod_data_source_block z531
_cod_depositor_comments
;
The following automatic conversions were performed:

data item '_symmetry_cell_setting' value 'Monoclinic' was changed to
'monoclinic' in accordance with the
/home/saulius/struct/COD-crude-data/automatic-downloads/DataCite-retrospective/ACS/depositions/lib/dictionaries/cif_core.dic
dictionary named 'cif_core.dic' version 2.4.2 last updated on
2011-04-26.

Automatic conversion script
Id: cif_fix_values 6909 2019-04-08 15:41:33Z antanas 
;
_cod_original_sg_symbol_H-M P2(1)
_cod_database_code 1555923

loop_
_symmetry_equiv_pos_as_xyz
'x, y, z'
'-x, y+1/2, -z'

loop_
_atom_site_label
_atom_site_type_symbol
_atom_site_fract_x
_atom_site_fract_y
_atom_site_fract_z
_atom_site_U_iso_or_equiv
_atom_site_adp_type
_atom_site_occupancy
_atom_site_symmetry_multiplicity
_atom_site_calc_flag
_atom_site_refinement_flags
N1 N 0.2217(3) 0.2256(4) 0.3426(2) 0.0406(6) Uani 1 1 d .
N2 N 0.2263(3) 0.3305(3) 0.65909(19) 0.0299(5) Uani 1 1 d .
O1 O 0.2672(3) -0.0289(3) 0.68302(19) 0.0442(6) Uani 1 1 d .
O2 O 0.4698(3) 0.3121(3) 0.89192(17) 0.0412(5) Uani 1 1 d .
C1 C 0.2635(4) 0.4169(5) 0.3087(3) 0.0421(8) Uani 1 1 d .
H1 H 0.2732 0.4368 0.2285 0.051 Uiso 1 1 calc R
C2 C 0.2929(4) 0.5858(5) 0.3856(2) 0.0385(7) Uani 1 1 d .
H2 H 0.3206 0.7189 0.3578 0.046 Uiso 1 1 calc R
C3 C 0.2820(4) 0.5607(4) 0.5033(2) 0.0312(6) Uani 1 1 d .
H3 H 0.3030 0.6749 0.5578 0.037 Uiso 1 1 calc R
C4 C 0.2393(4) 0.3630(4) 0.5396(2) 0.0292(6) Uani 1 1 d .
C5 C 0.2093(4) 0.2020(5) 0.4553(2) 0.0351(7) Uani 1 1 d .
H5 H 0.1782 0.0677 0.4799 0.042 Uiso 1 1 calc R
C6 C 0.2534(4) 0.1451(4) 0.7224(2) 0.0335(6) Uani 1 1 d .
C7 C 0.2741(4) 0.2124(5) 0.8524(2) 0.0370(7) Uani 1 1 d .
H7 H 0.2493 0.1001 0.9070 0.044 Uiso 1 1 calc R
C8 C 0.4489(4) 0.5085(4) 0.8266(2) 0.0366(7) Uani 1 1 d .
H8A H 0.5457 0.5183 0.7771 0.044 Uiso 1 1 calc R
H8B H 0.4685 0.6283 0.8828 0.044 Uiso 1 1 calc R
C9 C 0.2344(4) 0.4994(4) 0.7475(2) 0.0294(6) Uani 1 1 d .
H9 H 0.1762 0.6355 0.7127 0.035 Uiso 1 1 calc R
C10 C 0.1276(4) 0.3936(4) 0.8337(2) 0.0335(6) Uani 1 1 d .
H10 H -0.0095 0.3468 0.7882 0.040 Uiso 1 1 calc R
C11 C 0.1178(5) 0.5181(5) 0.9444(2) 0.0449(8) Uani 1 1 d .
H11A H 0.2540 0.5458 0.9942 0.067 Uiso 1 1 calc R
H11B H 0.0442 0.4385 0.9915 0.067 Uiso 1 1 calc R
H11C H 0.0488 0.6503 0.9189 0.067 Uiso 1 1 calc R

loop_
_atom_site_aniso_label
_atom_site_aniso_U_11
_atom_site_aniso_U_22
_atom_site_aniso_U_33
_atom_site_aniso_U_23
_atom_site_aniso_U_13
_atom_site_aniso_U_12
N1 0.0307(12) 0.0514(17) 0.0394(13) -0.0110(12) 0.0086(11) -0.0021(11)
N2 0.0339(12) 0.0199(12) 0.0364(12) -0.0003(10) 0.0101(10) 0.0018(9)
O1 0.0524(13) 0.0216(11) 0.0640(14) 0.0005(10) 0.0249(11) 0.0013(9)
O2 0.0347(10) 0.0393(12) 0.0443(11) 0.0093(10) 0.0015(8) -0.0003(8)
C1 0.0309(15) 0.065(2) 0.0314(15) -0.0050(14) 0.0099(13) -0.0009(14)
C2 0.0306(14) 0.047(2) 0.0372(15) 0.0067(14) 0.0072(12) -0.0007(13)
C3 0.0284(13) 0.0294(15) 0.0351(14) 0.0007(12) 0.0071(11) 0.0001(11)
C4 0.0212(12) 0.0325(17) 0.0339(14) -0.0033(12) 0.0072(11) 0.0017(10)
C5 0.0252(13) 0.0372(18) 0.0422(16) -0.0049(14) 0.0078(12) -0.0003(11)
C6 0.0291(14) 0.0252(16) 0.0483(16) 0.0058(14) 0.0142(12) 0.0020(11)
C7 0.0408(16) 0.0295(16) 0.0397(15) 0.0069(12) 0.0089(13) -0.0046(12)
C8 0.0367(15) 0.0358(18) 0.0366(14) 0.0030(13) 0.0083(12) -0.0065(12)
C9 0.0337(13) 0.0223(15) 0.0305(13) -0.0021(11) 0.0057(11) 0.0015(10)
C10 0.0338(14) 0.0312(16) 0.0359(15) -0.0028(12) 0.0101(12) -0.0049(11)
C11 0.0565(18) 0.043(2) 0.0394(16) -0.0006(14) 0.0194(14) -0.0061(14)

loop_
_atom_type_symbol
_atom_type_description
_atom_type_scat_dispersion_real
_atom_type_scat_dispersion_imag
_atom_type_scat_source
C C 0.0181 0.0091 'International Tables Vol C Tables 4.2.6.8 and 6.1.1.4'
H H 0.0000 0.0000 'International Tables Vol C Tables 4.2.6.8 and 6.1.1.4'
N N 0.0311 0.0180 'International Tables Vol C Tables 4.2.6.8 and 6.1.1.4'
O O 0.0492 0.0322 'International Tables Vol C Tables 4.2.6.8 and 6.1.1.4'

loop_
_geom_angle_atom_site_label_1
_geom_angle_atom_site_label_2
_geom_angle_atom_site_label_3
_geom_angle
C5 N1 C1 117.4(2)
C6 N2 C4 127.1(2)
C6 N2 C9 107.3(2)
C4 N2 C9 123.9(2)
C7 O2 C8 105.28(19)
N1 C1 C2 122.8(3)
C3 C2 C1 119.8(3)
C2 C3 C4 118.0(3)
C3 C4 C5 118.2(2)
C3 C4 N2 119.9(2)
C5 C4 N2 121.8(3)
N1 C5 C4 123.7(3)
O1 C6 N2 127.5(3)
O1 C6 C7 128.8(3)
N2 C6 C7 103.6(2)
O2 C7 C10 103.7(2)
O2 C7 C6 105.5(2)
C10 C7 C6 101.2(2)
O2 C8 C9 102.85(19)
N2 C9 C8 106.9(2)
N2 C9 C10 100.4(2)
C8 C9 C10 101.0(2)
C11 C10 C7 117.5(2)
C11 C10 C9 116.2(2)
C7 C10 C9 90.7(2)

loop_
_geom_bond_atom_site_label_1
_geom_bond_atom_site_label_2
_geom_bond_distance
N1 C5 1.329(3)
N1 C1 1.343(4)
N2 C6 1.381(3)
N2 C4 1.413(3)
N2 C9 1.476(3)
O1 C6 1.219(3)
O2 C7 1.458(3)
O2 C8 1.454(3)
C1 C2 1.379(4)
C2 C3 1.382(4)
C3 C4 1.392(4)
C4 C5 1.394(4)
C6 C7 1.523(4)
C7 C10 1.521(4)
C8 C9 1.521(4)
C9 C10 1.542(4)
C10 C11 1.518(4)
